data_7048308
loop_
_publ_author_name
'Quan, Linh M.'
'Stringer, Bradley D.'
'Haghighatbin, Mohammad A.'
'Agugiaro, Johnny'
'Barbante, Gregory J.'
'Wilson, David J. D.'
'Hogan, Conor F.'
'Barnard, Peter J.'

_publ_section_title
;
 Tuning the electrochemiluminescent properties of iridium complexes of
 N-heterocyclic carbene ligands.
;
_journal_issue 2
_journal_name_full 'Dalton transactions (Cambridge, England : 2003)'
_journal_page_first 653
_journal_page_last 663
_journal_paper_doi 10.1039/c8dt04433c
_journal_volume 48
_journal_year 2019
_chemical_formula_moiety 'C34 H25 F4 Ir N4 O2'
_chemical_formula_sum 'C34 H25 F4 Ir N4 O2'
_chemical_formula_weight 789.78
_space_group_crystal_system triclinic
_space_group_IT_number 2
_space_group_name_Hall '-P 1'
_space_group_name_H-M_alt 'P -1'
_symmetry_space_group_name_Hall '-P 1'
_symmetry_space_group_name_H-M 'P -1'
_atom_sites_solution_hydrogens geom
_atom_sites_solution_primary iterative
_audit_creation_date 2018-06-19
_audit_creation_method
;
Olex2 1.2
(compiled 2018.05.29 svn.r3508 for OlexSys, GUI svn.r5506)
;
_audit_update_record
;
2018-09-23 deposited with the CCDC.
2018-12-05 downloaded from the CCDC.
;
_cell_angle_alpha 76.274(2)
_cell_angle_beta 82.985(2)
_cell_angle_gamma 84.990(2)
_cell_formula_units_Z 2
_cell_length_a 10.3830(3)
_cell_length_b 10.6683(3)
_cell_length_c 13.4176(4)
_cell_measurement_reflns_used 7657
_cell_measurement_temperature 173.00
_cell_measurement_theta_max 30.3043
_cell_measurement_theta_min 3.1367
_cell_volume 1430.37(7)
_computing_molecular_graphics 'Olex2 (Dolomanov et al., 2009)'
_computing_publication_material 'Olex2 (Dolomanov et al., 2009)'
_computing_structure_refinement 'ShelXL (Sheldrick, 2015)'
_computing_structure_solution
;
Superflip (Palatinus & Chapuis, 2007;Palatinus & van der Lee, 2008;
Palatinus et al., 2012)
;
_diffrn_ambient_temperature 173.00
_diffrn_measured_fraction_theta_full 0.998
_diffrn_measured_fraction_theta_max 0.998
_diffrn_measurement_device_type 'Xcalibur, Atlas, Gemini'
_diffrn_measurement_method '\w scans'
_diffrn_radiation_monochromator graphite
_diffrn_radiation_type MoK\a
_diffrn_radiation_wavelength 0.71073
_diffrn_reflns_av_R_equivalents 0.0181
_diffrn_reflns_av_unetI/netI 0.0280
_diffrn_reflns_Laue_measured_fraction_full 0.998
_diffrn_reflns_Laue_measured_fraction_max 0.998
_diffrn_reflns_limit_h_max 11
_diffrn_reflns_limit_h_min -12
_diffrn_reflns_limit_k_max 13
_diffrn_reflns_limit_k_min -13
_diffrn_reflns_limit_l_max 16
_diffrn_reflns_limit_l_min -16
_diffrn_reflns_number 11588
_diffrn_reflns_point_group_measured_fraction_full 0.998
_diffrn_reflns_point_group_measured_fraction_max 0.998
_diffrn_reflns_theta_full 25.242
_diffrn_reflns_theta_max 26.370
_diffrn_reflns_theta_min 3.143
_diffrn_source 'Enhance (Mo) X-ray Source'
_diffrn_standards_number 0
_exptl_absorpt_coefficient_mu 4.734
_exptl_absorpt_correction_T_max 1.00000
_exptl_absorpt_correction_T_min 0.61914
_exptl_absorpt_correction_type multi-scan
_exptl_absorpt_process_details
;
CrysAlisPro, Agilent Technologies,
Version 1.171.35.19 (release 27-10-2011 CrysAlis171 .NET)
(compiled Oct 27 2011,15:02:11)
Empirical absorption correction using spherical harmonics,
 implemented in SCALE3 ABSPACK scaling algorithm.
;
_exptl_crystal_colour 'clear yellow'
_exptl_crystal_colour_lustre clear
_exptl_crystal_colour_primary yellow
_exptl_crystal_density_diffrn 1.834
_exptl_crystal_description block
_exptl_crystal_F_000 772
_exptl_crystal_size_max 0.08
_exptl_crystal_size_mid 0.04
_exptl_crystal_size_min 0.04
_refine_diff_density_max 0.876
_refine_diff_density_min -0.819
_refine_diff_density_rms 0.090
_refine_ls_extinction_method none
_refine_ls_goodness_of_fit_ref 1.071
_refine_ls_hydrogen_treatment constr
_refine_ls_matrix_type full
_refine_ls_number_parameters 409
_refine_ls_number_reflns 5844
_refine_ls_number_restraints 0
_refine_ls_restrained_S_all 1.071
_refine_ls_R_factor_all 0.0233
_refine_ls_R_factor_gt 0.0204
_refine_ls_shift/su_max 0.003
_refine_ls_shift/su_mean 0.000
_refine_ls_structure_factor_coef Fsqd
_refine_ls_weighting_details 'w=1/[\s^2^(Fo^2^)+(0.0240P)^2^+1.1620P] where P=(Fo^2^+2Fc^2^)/3'
_refine_ls_weighting_scheme calc
_refine_ls_wR_factor_gt 0.0500
_refine_ls_wR_factor_ref 0.0517
_reflns_Friedel_coverage 0.000
_reflns_number_gt 5485
_reflns_number_total 5844
_reflns_threshold_expression 'I > 2\s(I)'
_cod_data_source_file c8dt04433c2.cif
_cod_data_source_block 3
_cod_depositor_comments 'Adding full bibliography for 7048306--7048309.cif.'
_cod_database_code 7048308
_shelx_shelxl_version_number 2014/7
_shelx_space_group_comment
;
The symmetry employed for this shelxl refinement is uniquely defined
by the following loop, which should always be used as a source of
symmetry information in preference to the above space-group names.
They are only intended as comments.
;
_olex2_refinement_description
;
1. Fixed Uiso
 At 1.2 times of:
  All C(H) groups
 At 1.5 times of:
  All C(H,H,H) groups
2.a Aromatic/amide H refined with riding coordinates:
 C3(H3), C5(H5), C8(H8), C9(H9), C13(H13), C15(H15), C18(H18), C19(H19),
 C20(H20), C21(H21), C24(H24), C26(H26), C29(H29), C30(H30), C31(H31), C32(H32)
2.b Idealised Me refined as rotating group:
 C10(H10A,H10B,H10C), C33(H33A,H33B,H33C), C34(H34A,H34B,H34C)
;
_olex2_computing_structure_refinement_long 'ShelXL (Sheldrick, 2008)'
_olex2_submission_special_instructions 'No special instructions were received'

loop_
_space_group_symop_operation_xyz
'x, y, z'
'-x, -y, -z'

loop_
_atom_site_label
_atom_site_type_symbol
_atom_site_fract_x
_atom_site_fract_y
_atom_site_fract_z
_atom_site_U_iso_or_equiv
_atom_site_adp_type
_atom_site_occupancy
_atom_site_site_symmetry_order
_atom_site_calc_flag
_atom_site_refinement_flags_posn
C1 C 0.0932(3) 0.2494(3) 0.9470(2) 0.0236(6) Uani 1 1 d .
C2 C 0.0506(3) 0.3004(3) 1.0318(2) 0.0273(7) Uani 1 1 d .
C3 C 0.1328(3) 0.3754(3) 1.0652(2) 0.0299(7) Uani 1 1 d .
H3 H 0.1059 0.4108 1.1236 0.036 Uiso 1 1 calc R
C4 C 0.2548(3) 0.3971(3) 1.0112(2) 0.0284(7) Uani 1 1 d .
C5 C 0.2960(3) 0.3455(3) 0.9265(2) 0.0256(7) Uani 1 1 d .
H5 H 0.3803 0.3616 0.8919 0.031 Uiso 1 1 calc R
C6 C 0.2161(3) 0.2700(3) 0.8906(2) 0.0224(6) Uani 1 1 d .
C7 C 0.0655(3) 0.1374(3) 0.8175(2) 0.0238(6) Uani 1 1 d .
C8 C -0.1023(3) 0.1187(3) 0.9441(3) 0.0319(7) Uani 1 1 d .
H8 H -0.1555 0.1287 1.0049 0.038 Uiso 1 1 calc R
C9 C -0.1264(3) 0.0497(3) 0.8776(3) 0.0327(8) Uani 1 1 d .
H9 H -0.2006 0.0014 0.8826 0.039 Uiso 1 1 calc R
C10 C -0.0164(4) 0.0030(4) 0.7124(3) 0.0378(8) Uani 1 1 d .
H10A H -0.0745 -0.0684 0.7283 0.057 Uiso 1 1 calc GR
H10B H 0.0731 -0.0301 0.6972 0.057 Uiso 1 1 calc GR
H10C H -0.0427 0.0680 0.6524 0.057 Uiso 1 1 calc GR
C11 C 0.3299(3) 0.0153(3) 0.6295(3) 0.0277(7) Uani 1 1 d .
C12 C 0.3498(4) -0.0387(3) 0.5438(3) 0.0369(8) Uani 1 1 d .
C13 C 0.3109(4) 0.0213(4) 0.4497(3) 0.0412(9) Uani 1 1 d .
H13 H 0.3252 -0.0184 0.3926 0.049 Uiso 1 1 calc R
C14 C 0.2503(4) 0.1415(4) 0.4423(3) 0.0371(8) Uani 1 1 d .
C15 C 0.2264(3) 0.2009(3) 0.5232(2) 0.0312(7) Uani 1 1 d .
H15 H 0.1838 0.2847 0.5138 0.037 Uiso 1 1 calc R
C16 C 0.2651(3) 0.1378(3) 0.6203(2) 0.0244(6) Uani 1 1 d .
C17 C 0.3705(3) -0.0441(3) 0.7322(3) 0.0284(7) Uani 1 1 d .
C18 C 0.4392(4) -0.1632(4) 0.7606(3) 0.0415(9) Uani 1 1 d .
H18 H 0.4626 -0.2147 0.7116 0.050 Uiso 1 1 calc R
C19 C 0.4731(4) -0.2064(4) 0.8603(4) 0.0499(11) Uani 1 1 d .
H19 H 0.5189 -0.2879 0.8804 0.060 Uiso 1 1 calc R
C20 C 0.4392(4) -0.1290(4) 0.9306(3) 0.0423(9) Uani 1 1 d .
H20 H 0.4619 -0.1564 0.9993 0.051 Uiso 1 1 calc R
C21 C 0.3729(3) -0.0127(3) 0.8991(3) 0.0324(8) Uani 1 1 d .
H21 H 0.3504 0.0402 0.9472 0.039 Uiso 1 1 calc R
C22 C 0.3961(3) 0.4279(3) 0.6551(2) 0.0254(7) Uani 1 1 d .
C23 C 0.5055(4) 0.4999(3) 0.6224(3) 0.0332(8) Uani 1 1 d .
C24 C 0.6290(3) 0.4490(4) 0.6315(3) 0.0385(9) Uani 1 1 d .
H24 H 0.7019 0.5002 0.6077 0.046 Uiso 1 1 calc R
C25 C 0.6433(3) 0.3194(4) 0.6769(3) 0.0371(9) Uani 1 1 d .
C26 C 0.5412(3) 0.2432(3) 0.7142(2) 0.0292(7) Uani 1 1 d .
H26 H 0.5565 0.1548 0.7470 0.035 Uiso 1 1 calc R
C27 C 0.4132(3) 0.2959(3) 0.7039(2) 0.0234(6) Uani 1 1 d .
C28 C 0.2613(3) 0.4773(3) 0.6432(2) 0.0245(6) Uani 1 1 d .
C29 C 0.2201(3) 0.6014(3) 0.5938(2) 0.0305(7) Uani 1 1 d .
H29 H 0.2821 0.6640 0.5650 0.037 Uiso 1 1 calc R
C30 C 0.0897(4) 0.6341(3) 0.5863(3) 0.0354(8) Uani 1 1 d .
H30 H 0.0612 0.7186 0.5519 0.043 Uiso 1 1 calc R
C31 C 0.0010(3) 0.5416(3) 0.6299(3) 0.0338(8) Uani 1 1 d .
H31 H -0.0896 0.5620 0.6268 0.041 Uiso 1 1 calc R
C32 C 0.0456(3) 0.4205(3) 0.6772(2) 0.0283(7) Uani 1 1 d .
H32 H -0.0159 0.3573 0.7063 0.034 Uiso 1 1 calc R
C33 C 0.3024(4) 0.5350(4) 1.1180(3) 0.0507(11) Uani 1 1 d .
H33A H 0.2214 0.5875 1.1047 0.076 Uiso 1 1 calc GR
H33B H 0.3703 0.5906 1.1234 0.076 Uiso 1 1 calc GR
H33C H 0.2884 0.4697 1.1828 0.076 Uiso 1 1 calc GR
C34 C -0.1192(4) 0.3345(4) 1.1616(3) 0.0435(9) Uani 1 1 d .
H34A H -0.1137 0.4284 1.1389 0.065 Uiso 1 1 calc GR
H34B H -0.0665 0.3011 1.2190 0.065 Uiso 1 1 calc GR
H34C H -0.2100 0.3144 1.1842 0.065 Uiso 1 1 calc GR
N1 N 0.0154(2) 0.1724(2) 0.90646(19) 0.0242(5) Uani 1 1 d .
N2 N -0.0240(2) 0.0614(3) 0.8006(2) 0.0262(6) Uani 1 1 d .
N3 N 0.3374(2) 0.0310(3) 0.8019(2) 0.0255(6) Uani 1 1 d .
N4 N 0.1727(2) 0.3864(2) 0.68460(18) 0.0216(5) Uani 1 1 d .
O1 O 0.3419(2) 0.4728(2) 1.03586(18) 0.0364(6) Uani 1 1 d .
O2 O -0.0721(2) 0.2760(3) 1.07815(18) 0.0388(6) Uani 1 1 d .
F1 F 0.4106(3) -0.1517(3) 0.5462(3) 0.0810(9) Uani 1 1 d .
F2 F 0.2121(3) 0.2070(3) 0.34811(17) 0.0570(6) Uani 1 1 d .
F3 F 0.4948(3) 0.6255(2) 0.5796(2) 0.0607(7) Uani 1 1 d .
F4 F 0.7670(2) 0.2655(3) 0.68526(18) 0.0570(7) Uani 1 1 d .
Ir2 Ir 0.24403(2) 0.20638(2) 0.75240(2) 0.02011(5) Uani 1 1 d .

loop_
_atom_site_aniso_label
_atom_site_aniso_U_11
_atom_site_aniso_U_22
_atom_site_aniso_U_33
_atom_site_aniso_U_23
_atom_site_aniso_U_13
_atom_site_aniso_U_12
C1 0.0201(15) 0.0250(16) 0.0246(15) -0.0027(12) -0.0041(12) -0.0014(13)
C2 0.0235(17) 0.0314(17) 0.0249(15) -0.0056(13) 0.0021(13) 0.0004(14)
C3 0.0319(19) 0.0343(18) 0.0247(15) -0.0111(13) -0.0010(14) 0.0011(15)
C4 0.0269(17) 0.0285(17) 0.0315(16) -0.0081(13) -0.0092(14) 0.0011(14)
C5 0.0187(15) 0.0318(17) 0.0268(15) -0.0076(13) -0.0025(12) -0.0018(13)
C6 0.0202(15) 0.0226(15) 0.0221(14) -0.0009(12) -0.0042(12) 0.0015(12)
C7 0.0212(16) 0.0214(15) 0.0269(15) -0.0023(12) -0.0022(12) -0.0006(12)
C8 0.0225(17) 0.0398(19) 0.0310(17) -0.0041(14) 0.0030(14) -0.0083(15)
C9 0.0250(17) 0.0364(19) 0.0355(18) -0.0039(15) -0.0001(14) -0.0110(15)
C10 0.0300(19) 0.043(2) 0.046(2) -0.0201(17) -0.0030(16) -0.0083(16)
C11 0.0189(16) 0.0272(17) 0.0386(18) -0.0105(14) -0.0011(14) -0.0043(13)
C12 0.0305(19) 0.0317(19) 0.056(2) -0.0277(17) -0.0005(17) -0.0023(15)
C13 0.034(2) 0.056(2) 0.045(2) -0.0330(19) -0.0027(17) -0.0039(18)
C14 0.0312(19) 0.054(2) 0.0302(17) -0.0161(16) -0.0039(15) -0.0076(17)
C15 0.0282(18) 0.0376(19) 0.0304(17) -0.0111(14) -0.0046(14) -0.0042(15)
C16 0.0176(15) 0.0302(16) 0.0277(15) -0.0105(13) -0.0014(12) -0.0051(13)
C17 0.0179(16) 0.0264(16) 0.0416(18) -0.0097(14) -0.0016(14) -0.0020(13)
C18 0.034(2) 0.0327(19) 0.060(2) -0.0144(17) -0.0103(18) 0.0065(16)
C19 0.043(2) 0.032(2) 0.072(3) -0.003(2) -0.020(2) 0.0088(18)
C20 0.034(2) 0.041(2) 0.047(2) 0.0013(17) -0.0136(17) 0.0017(17)
C21 0.0243(17) 0.0371(19) 0.0319(17) -0.0003(14) -0.0025(14) -0.0027(15)
C22 0.0229(16) 0.0329(17) 0.0220(14) -0.0104(13) 0.0029(12) -0.0069(14)
C23 0.039(2) 0.0334(19) 0.0299(17) -0.0117(14) 0.0051(15) -0.0164(16)
C24 0.0268(19) 0.060(3) 0.0333(18) -0.0162(17) 0.0032(15) -0.0214(18)
C25 0.0174(17) 0.066(3) 0.0305(17) -0.0153(17) 0.0006(14) -0.0076(17)
C26 0.0194(16) 0.0426(19) 0.0264(16) -0.0100(14) -0.0013(13) -0.0015(14)
C27 0.0212(16) 0.0306(16) 0.0205(14) -0.0108(12) 0.0015(12) -0.0040(13)
C28 0.0252(16) 0.0292(16) 0.0211(14) -0.0108(12) 0.0016(12) -0.0040(13)
C29 0.0337(19) 0.0258(17) 0.0310(17) -0.0060(13) 0.0017(14) -0.0048(14)
C30 0.040(2) 0.0272(18) 0.0360(18) -0.0017(14) -0.0049(16) 0.0031(15)
C31 0.0264(18) 0.0353(19) 0.0392(19) -0.0068(15) -0.0080(15) 0.0020(15)
C32 0.0231(17) 0.0305(17) 0.0308(16) -0.0051(14) -0.0039(13) -0.0022(14)
C33 0.052(3) 0.062(3) 0.052(2) -0.037(2) 0.000(2) -0.016(2)
C34 0.038(2) 0.056(2) 0.0372(19) -0.0205(18) 0.0132(16) -0.0026(19)
N1 0.0199(13) 0.0265(14) 0.0255(13) -0.0045(11) 0.0006(11) -0.0049(11)
N2 0.0194(13) 0.0267(14) 0.0329(14) -0.0059(11) -0.0037(11) -0.0048(11)
N3 0.0178(13) 0.0259(14) 0.0311(14) -0.0030(11) -0.0020(11) -0.0021(11)
N4 0.0202(13) 0.0236(13) 0.0224(12) -0.0077(10) -0.0013(10) -0.0028(10)
O1 0.0323(14) 0.0439(14) 0.0401(13) -0.0203(11) -0.0071(11) -0.0063(11)
O2 0.0290(13) 0.0553(16) 0.0350(13) -0.0201(12) 0.0104(11) -0.0104(12)
F1 0.089(2) 0.0619(18) 0.098(2) -0.0322(17) -0.0121(19) 0.0025(17)
F2 0.0684(17) 0.0731(17) 0.0352(12) -0.0204(11) -0.0156(11) 0.0014(14)
F3 0.0548(16) 0.0499(15) 0.0768(17) -0.0142(13) 0.0058(13) -0.0192(13)
F4 0.0185(11) 0.0874(19) 0.0593(15) -0.0047(13) -0.0040(10) -0.0045(12)
Ir2 0.01583(7) 0.02287(7) 0.02178(7) -0.00563(5) -0.00137(4) -0.00135(5)

loop_
_atom_type_symbol
_atom_type_description
_atom_type_scat_dispersion_real
_atom_type_scat_dispersion_imag
_atom_type_scat_source
C C 0.0033 0.0016 'International Tables Vol C Tables 4.2.6.8 and 6.1.1.4'
H H 0.0000 0.0000 'International Tables Vol C Tables 4.2.6.8 and 6.1.1.4'
F F 0.0171 0.0103 'International Tables Vol C Tables 4.2.6.8 and 6.1.1.4'
Ir Ir -1.4442 7.9887 'International Tables Vol C Tables 4.2.6.8 and 6.1.1.4'
N N 0.0061 0.0033 'International Tables Vol C Tables 4.2.6.8 and 6.1.1.4'
O O 0.0106 0.0060 'International Tables Vol C Tables 4.2.6.8 and 6.1.1.4'

loop_
_geom_angle_atom_site_label_1
_geom_angle_atom_site_label_2
_geom_angle_atom_site_label_3
_geom_angle
C2 C1 C6 123.5(3)
C2 C1 N1 123.3(3)
C6 C1 N1 113.2(3)
C1 C2 C3 119.3(3)
O2 C2 C1 117.7(3)
O2 C2 C3 123.0(3)
C4 C3 C2 118.5(3)
C5 C4 C3 121.5(3)
O1 C4 C3 123.1(3)
O1 C4 C5 115.4(3)
C4 C5 C6 121.6(3)
C1 C6 Ir2 115.3(2)
C5 C6 C1 115.6(3)
C5 C6 Ir2 128.4(2)
N1 C7 Ir2 116.3(2)
N2 C7 N1 104.2(3)
N2 C7 Ir2 139.6(2)
C9 C8 N1 106.2(3)
C8 C9 N2 107.6(3)
C12 C11 C16 118.8(3)
C12 C11 C17 126.2(3)
C16 C11 C17 115.0(3)
C13 C12 C11 123.8(3)
F1 C12 C11 122.3(4)
F1 C12 C13 113.9(3)
C12 C13 C14 116.2(3)
C13 C14 C15 123.5(3)
C13 C14 F2 118.3(3)
C15 C14 F2 118.2(3)
C14 C15 C16 120.0(3)
C11 C16 C15 117.6(3)
C11 C16 Ir2 114.7(2)
C15 C16 Ir2 127.6(3)
C18 C17 C11 126.2(3)
N3 C17 C11 113.4(3)
N3 C17 C18 120.4(3)
C19 C18 C17 119.9(4)
C18 C19 C20 119.2(4)
C21 C20 C19 118.8(3)
N3 C21 C20 123.0(4)
C23 C22 C27 118.8(3)
C23 C22 C28 125.5(3)
C27 C22 C28 115.6(3)
C24 C23 C22 123.6(3)
F3 C23 C22 121.3(3)
F3 C23 C24 115.1(3)
C23 C24 C25 116.5(3)
C26 C25 C24 123.5(3)
C26 C25 F4 118.9(4)
F4 C25 C24 117.5(3)
C25 C26 C27 119.8(3)
C22 C27 Ir2 114.0(2)
C26 C27 C22 117.7(3)
C26 C27 Ir2 128.3(2)
C29 C28 C22 126.4(3)
N4 C28 C22 113.3(3)
N4 C28 C29 120.2(3)
C30 C29 C28 120.3(3)
C29 C30 C31 118.8(3)
C32 C31 C30 119.0(3)
N4 C32 C31 123.0(3)
C7 N1 C1 117.0(3)
C7 N1 C8 111.2(3)
C8 N1 C1 131.6(3)
C7 N2 C9 110.7(3)
C7 N2 C10 125.2(3)
C9 N2 C10 124.1(3)
C17 N3 Ir2 117.8(2)
C21 N3 C17 118.7(3)
C21 N3 Ir2 123.5(2)
C28 N4 Ir2 117.0(2)
C32 N4 C28 118.6(3)
C32 N4 Ir2 124.5(2)
C4 O1 C33 118.1(3)
C2 O2 C34 117.9(3)
C7 Ir2 C6 77.62(12)
C16 Ir2 C6 177.31(11)
C16 Ir2 C7 99.86(12)
C27 Ir2 C6 93.37(11)
C27 Ir2 C7 170.32(12)
C27 Ir2 C16 89.20(12)
C27 Ir2 N4 80.01(11)
N3 Ir2 C6 99.89(11)
N3 Ir2 C7 92.04(11)
N3 Ir2 C16 79.17(12)
N3 Ir2 C27 93.04(11)
N3 Ir2 N4 171.22(10)
N4 Ir2 C6 85.97(10)
N4 Ir2 C7 95.63(11)
N4 Ir2 C16 95.26(11)

loop_
_geom_bond_atom_site_label_1
_geom_bond_atom_site_label_2
_geom_bond_distance
C1 C2 1.383(4)
C1 C6 1.409(4)
C1 N1 1.436(4)
C2 C3 1.398(4)
C2 O2 1.365(4)
C3 C4 1.390(5)
C4 C5 1.383(5)
C4 O1 1.381(4)
C5 C6 1.403(4)
C6 Ir2 2.101(3)
C7 N1 1.364(4)
C7 N2 1.357(4)
C7 Ir2 2.068(3)
C8 C9 1.341(5)
C8 N1 1.383(4)
C9 N2 1.381(4)
C10 N2 1.454(4)
C11 C12 1.391(5)
C11 C16 1.402(5)
C11 C17 1.470(4)
C12 C13 1.364(5)
C12 F1 1.306(4)
C13 C14 1.366(6)
C14 C15 1.370(5)
C14 F2 1.377(4)
C15 C16 1.405(4)
C16 Ir2 2.054(3)
C17 C18 1.395(5)
C17 N3 1.365(4)
C18 C19 1.386(6)
C19 C20 1.390(6)
C20 C21 1.366(5)
C21 N3 1.360(4)
C22 C23 1.394(4)
C22 C27 1.410(4)
C22 C28 1.466(4)
C23 C24 1.356(5)
C23 F3 1.328(4)
C24 C25 1.376(6)
C25 C26 1.365(5)
C25 F4 1.366(4)
C26 C27 1.407(4)
C27 Ir2 2.035(3)
C28 C29 1.388(5)
C28 N4 1.368(4)
C29 C30 1.378(5)
C30 C31 1.385(5)
C31 C32 1.366(5)
C32 N4 1.347(4)
C33 O1 1.418(4)
C34 O2 1.424(4)
N3 Ir2 2.033(3)
N4 Ir2 2.037(3)
